data_7132706
loop_
_publ_author_name
'Koch, Katelyn N.'
'Teo, Aaron J.'
'Wheeler, Kraig A.'

_publ_section_title
;
 Dual space divergence in small molecule quasiracemates: benzoyl leucine
 and phenylalanine assemblies.
;
_journal_issue 20
_journal_name_full 'Chemical communications (Cambridge, England)'
_journal_page_first 2800
_journal_page_last 2803
_journal_paper_doi 10.1039/d3cc06212k
_journal_volume 60
_journal_year 2024
_chemical_formula_moiety 'C16 H15 N O3'
_chemical_formula_sum 'C16 H15 N O3'
_chemical_formula_weight 269.29
_space_group_crystal_system monoclinic
_space_group_IT_number 14
_space_group_name_Hall '-P 2ybc'
_space_group_name_H-M_alt 'P 1 21/c 1'
_atom_sites_solution_hydrogens mixed
_atom_sites_solution_primary dual
_audit_creation_date 2023-12-14
_audit_creation_method
;
Olex2 1.5
(compiled 2023.08.24 svn.re1ec1418 for OlexSys, GUI svn.r6817)
;
_audit_update_record
;
2023-12-18 deposited with the CCDC.	2024-02-12 downloaded from the CCDC.
;
_cell_angle_alpha 90
_cell_angle_beta 107.0970(10)
_cell_angle_gamma 90
_cell_formula_units_Z 4
_cell_length_a 11.2259(5)
_cell_length_b 9.0079(4)
_cell_length_c 14.0101(6)
_cell_measurement_reflns_used 9909
_cell_measurement_temperature 100(2)
_cell_measurement_theta_max 72.25
_cell_measurement_theta_min 6.42
_cell_volume 1354.12(10)
_computing_cell_refinement 'SAINT+ V8.40B (Bruker AXS Inc., 2020)'
_computing_data_collection 'APEX5 Ver.2022.08-RC130 (Bruker-AXS, 2023)'
_computing_data_reduction 'SAINT+ Ve8.40B (Bruker-AXS, 2020)'
_computing_molecular_graphics 'OLEX2 (Dolomanov et al., 2009)'
_computing_publication_material 'OLEX2 (Dolomanov et al., 2009)'
_computing_structure_refinement 'XL (Sheldrick, 2019/1)'
_computing_structure_solution 'XT (Sheldrick, 2018/2)'
_diffrn_ambient_temperature 100(2)
_diffrn_detector '100 \\times 140 mm^2^ CMOS sensor'
_diffrn_detector_area_resol_mean 7.9
_diffrn_detector_type 'Bruker PHOTON II'
_diffrn_measured_fraction_theta_full 0.994
_diffrn_measured_fraction_theta_max 0.990
_diffrn_measurement_device '\k-geometry four-circle diffractometer'
_diffrn_measurement_device_type 'Bruker D8 Venture'
_diffrn_measurement_method '\w and \f scans'
_diffrn_radiation_collimation 'focusing mirror'
_diffrn_radiation_detector 'Bruker PHOTON II'
_diffrn_radiation_monochromator 'multilayer mirror'
_diffrn_radiation_probe x-ray
_diffrn_radiation_type CuK\a
_diffrn_radiation_wavelength 1.54178
_diffrn_radiation_xray_symbol K-L~3~
_diffrn_reflns_av_R_equivalents 0.0255
_diffrn_reflns_av_unetI/netI 0.0145
_diffrn_reflns_Laue_measured_fraction_full 0.994
_diffrn_reflns_Laue_measured_fraction_max 0.990
_diffrn_reflns_limit_h_max 13
_diffrn_reflns_limit_h_min -13
_diffrn_reflns_limit_k_max 11
_diffrn_reflns_limit_k_min -11
_diffrn_reflns_limit_l_max 17
_diffrn_reflns_limit_l_min -14
_diffrn_reflns_number 23025
_diffrn_reflns_point_group_measured_fraction_full 0.994
_diffrn_reflns_point_group_measured_fraction_max 0.990
_diffrn_reflns_theta_full 67.679
_diffrn_reflns_theta_max 72.239
_diffrn_reflns_theta_min 5.920
_diffrn_source 'microfocus sealed X-ray tube'
_diffrn_source_type 'Incoatec I\mS 3.0'
_exptl_absorpt_coefficient_mu 0.748
_exptl_absorpt_correction_T_max 0.7536
_exptl_absorpt_correction_T_min 0.6760
_exptl_absorpt_correction_type multi-scan
_exptl_absorpt_process_details 'SADABS-2016/2 (Krause et al., 2015) was used for absorption correction.'
_exptl_crystal_colour 'clear colourless'
_exptl_crystal_colour_lustre clear
_exptl_crystal_colour_primary colourless
_exptl_crystal_density_diffrn 1.321
_exptl_crystal_density_method 'not measured'
_exptl_crystal_description block
_exptl_crystal_F_000 568
_exptl_crystal_recrystallization_method 'Re-crystallisation from solvent: MeOH'
_exptl_crystal_size_max 0.201
_exptl_crystal_size_mid 0.145
_exptl_crystal_size_min 0.049
_refine_diff_density_max 0.316
_refine_diff_density_min -0.202
_refine_diff_density_rms 0.035
_refine_ls_extinction_method none
_refine_ls_goodness_of_fit_ref 1.037
_refine_ls_hydrogen_treatment mixed
_refine_ls_matrix_type full
_refine_ls_number_parameters 187
_refine_ls_number_reflns 2643
_refine_ls_number_restraints 0
_refine_ls_restrained_S_all 1.037
_refine_ls_R_factor_all 0.0324
_refine_ls_R_factor_gt 0.0321
_refine_ls_shift/su_max 0.000
_refine_ls_shift/su_mean 0.000
_refine_ls_structure_factor_coef Fsqd
_refine_ls_weighting_details 'w=1/[\s^2^(Fo^2^)+(0.0353P)^2^+0.5826P] where P=(Fo^2^+2Fc^2^)/3'
_refine_ls_weighting_scheme calc
_refine_ls_wR_factor_gt 0.0792
_refine_ls_wR_factor_ref 0.0794
_reflns_Friedel_coverage 0.000
_reflns_number_gt 2616
_reflns_number_total 2643
_reflns_threshold_expression 'I > 2\s(I)'
_cod_data_source_file d3cc06212k2.cif
_cod_data_source_block 22kaw21_a
_cod_depositor_comments
;
The following automatic conversions were performed:

data item '_atom_sites_solution_primary' value 'Dual' was changed to
'dual' in accordance with the
/home/data/users/saulius/crontab/automatic-downloads/rss-feeds/RSC/lib/dictionaries/cif_core.dic
dictionary named 'cif_core.dic' version 2.4.2 last updated on
2011-04-26.

data item '_diffrn_radiation_probe' value 'X-ray' was changed to
'x-ray' in accordance with the
/home/data/users/saulius/crontab/automatic-downloads/rss-feeds/RSC/lib/dictionaries/cif_core.dic
dictionary named 'cif_core.dic' version 2.4.2 last updated on
2011-04-26.

Automatic conversion script
Id: cif_fix_values 8170 2020-07-09 18:12:32Z antanas 

 Adding full bibliography for 7132699--7132715.cif.
;
_cod_database_code 7132706
_shelx_shelxl_version_number 2019/1
_shelx_space_group_comment
;
The symmetry employed for this shelxl refinement is uniquely defined
by the following loop, which should always be used as a source of
symmetry information in preference to the above space-group names.
They are only intended as comments.
;
_shelx_estimated_absorpt_t_max 0.964
_shelx_estimated_absorpt_t_min 0.864
_olex2_refinement_description
;
1. Fixed Uiso
 At 1.2 times of:
  All C(H) groups, All C(H,H) groups, All N(H) groups, All O(H) groups
2.a Ternary CH refined with riding coordinates:
 C9(H9)
2.b Secondary CH2 refined with riding coordinates:
 C10(H10A,H10B)
2.c Aromatic/amide H refined with riding coordinates:
 C3(H3), C4(H4), C5(H5), C6(H6), C7(H7), C12(H12), C13(H13), C14(H14),
 C15(H15), C16(H16)
;
_olex2_submission_special_instructions 'No special instructions were received'

loop_
_space_group_symop_operation_xyz
'x, y, z'
'-x, y+1/2, -z+1/2'
'-x, -y, -z'
'x, -y-1/2, z-1/2'

loop_
_atom_site_label
_atom_site_type_symbol
_atom_site_fract_x
_atom_site_fract_y
_atom_site_fract_z
_atom_site_U_iso_or_equiv
_atom_site_adp_type
_atom_site_occupancy
_atom_site_site_symmetry_order
_atom_site_calc_flag
_atom_site_refinement_flags_posn
_atom_site_refinement_flags_adp
_atom_site_refinement_flags_occupancy
_atom_site_disorder_assembly
_atom_site_disorder_group
O1 O 0.46680(7) 0.19288(8) 0.33701(5) 0.01873(17) Uani 1 1 d . . . . .
O2 O 0.64392(7) 0.49539(9) 0.29195(6) 0.02185(18) Uani 1 1 d . . . . .
H2 H 0.6048(13) 0.5614(16) 0.2449(11) 0.026 Uiso 1 1 d . U . . .
O3 O 0.48408(6) 0.53680(8) 0.35332(5) 0.01714(17) Uani 1 1 d . . . . .
N1 N 0.56241(8) 0.29883(9) 0.48411(6) 0.01470(18) Uani 1 1 d . . . . .
H1 H 0.5536(11) 0.3333(14) 0.5394(10) 0.018 Uiso 1 1 d . U . . .
C1 C 0.47244(9) 0.21287(11) 0.42593(7) 0.0147(2) Uani 1 1 d . . . . .
C2 C 0.38099(9) 0.14564(11) 0.47209(7) 0.0157(2) Uani 1 1 d . . . . .
C3 C 0.26744(10) 0.09494(12) 0.40949(8) 0.0202(2) Uani 1 1 d . . . . .
H3 H 0.250030 0.103536 0.339133 0.024 Uiso 1 1 calc R U . . .
C4 C 0.17980(10) 0.03207(13) 0.44930(9) 0.0243(2) Uani 1 1 d . . . . .
H4 H 0.102463 -0.001765 0.406262 0.029 Uiso 1 1 calc R U . . .
C5 C 0.20498(10) 0.01859(12) 0.55179(9) 0.0233(2) Uani 1 1 d . . . . .
H5 H 0.145021 -0.024920 0.578980 0.028 Uiso 1 1 calc R U . . .
C6 C 0.31779(10) 0.06861(12) 0.61492(8) 0.0221(2) Uani 1 1 d . . . . .
H6 H 0.334782 0.059476 0.685208 0.026 Uiso 1 1 calc R U . . .
C7 C 0.40576(10) 0.13195(11) 0.57538(8) 0.0185(2) Uani 1 1 d . . . . .
H7 H 0.482876 0.165994 0.618657 0.022 Uiso 1 1 calc R U . . .
C8 C 0.58177(9) 0.47581(11) 0.35698(7) 0.0150(2) Uani 1 1 d . . . . .
C9 C 0.65027(9) 0.37246(11) 0.44206(7) 0.0152(2) Uani 1 1 d . . . . .
H9 H 0.697128 0.296098 0.415741 0.018 Uiso 1 1 calc R U . . .
C10 C 0.74326(9) 0.46628(11) 0.52249(7) 0.0177(2) Uani 1 1 d . . . . .
H10A H 0.790002 0.531558 0.489347 0.021 Uiso 1 1 calc R U . . .
H10B H 0.695782 0.530771 0.555487 0.021 Uiso 1 1 calc R U . . .
C11 C 0.83560(9) 0.37559(11) 0.60168(7) 0.0170(2) Uani 1 1 d . . . . .
C12 C 0.95414(10) 0.34739(12) 0.59307(8) 0.0213(2) Uani 1 1 d . . . . .
H12 H 0.975368 0.382568 0.536246 0.026 Uiso 1 1 calc R U . . .
C13 C 1.04177(10) 0.26850(13) 0.66647(9) 0.0252(2) Uani 1 1 d . . . . .
H13 H 1.122921 0.252553 0.660480 0.030 Uiso 1 1 calc R U . . .
C14 C 1.01073(11) 0.21330(13) 0.74814(9) 0.0262(3) Uani 1 1 d . . . . .
H14 H 1.070024 0.158308 0.797960 0.031 Uiso 1 1 calc R U . . .
C15 C 0.89275(11) 0.23865(13) 0.75686(8) 0.0254(2) Uani 1 1 d . . . . .
H15 H 0.870867 0.199680 0.812446 0.031 Uiso 1 1 calc R U . . .
C16 C 0.80594(10) 0.32079(12) 0.68484(8) 0.0209(2) Uani 1 1 d . . . . .
H16 H 0.725953 0.339588 0.692438 0.025 Uiso 1 1 calc R U . . .

loop_
_atom_site_aniso_label
_atom_site_aniso_U_11
_atom_site_aniso_U_22
_atom_site_aniso_U_33
_atom_site_aniso_U_23
_atom_site_aniso_U_13
_atom_site_aniso_U_12
O1 0.0242(4) 0.0188(4) 0.0134(3) -0.0030(3) 0.0057(3) -0.0015(3)
O2 0.0232(4) 0.0269(4) 0.0180(4) 0.0094(3) 0.0100(3) 0.0072(3)
O3 0.0183(4) 0.0183(4) 0.0144(3) -0.0002(3) 0.0041(3) 0.0035(3)
N1 0.0180(4) 0.0155(4) 0.0109(4) -0.0004(3) 0.0047(3) -0.0004(3)
C1 0.0176(5) 0.0121(4) 0.0134(4) 0.0005(3) 0.0031(4) 0.0039(4)
C2 0.0184(5) 0.0113(4) 0.0175(5) -0.0004(4) 0.0054(4) 0.0023(4)
C3 0.0207(5) 0.0220(5) 0.0176(5) -0.0042(4) 0.0051(4) 0.0000(4)
C4 0.0188(5) 0.0266(6) 0.0272(6) -0.0065(4) 0.0063(4) -0.0038(4)
C5 0.0232(5) 0.0200(5) 0.0302(6) 0.0011(4) 0.0135(5) -0.0010(4)
C6 0.0257(5) 0.0218(5) 0.0193(5) 0.0051(4) 0.0076(4) 0.0019(4)
C7 0.0194(5) 0.0169(5) 0.0176(5) 0.0022(4) 0.0032(4) 0.0009(4)
C8 0.0175(5) 0.0145(5) 0.0125(4) -0.0017(4) 0.0037(4) -0.0014(4)
C9 0.0166(5) 0.0155(5) 0.0135(5) 0.0011(4) 0.0046(4) 0.0011(4)
C10 0.0185(5) 0.0159(5) 0.0171(5) 0.0012(4) 0.0028(4) -0.0010(4)
C11 0.0168(5) 0.0150(5) 0.0167(5) -0.0021(4) 0.0010(4) -0.0017(4)
C12 0.0198(5) 0.0210(5) 0.0229(5) -0.0009(4) 0.0063(4) -0.0030(4)
C13 0.0167(5) 0.0243(6) 0.0321(6) -0.0037(5) 0.0032(4) 0.0016(4)
C14 0.0238(5) 0.0230(5) 0.0244(5) 0.0010(4) -0.0047(4) 0.0042(4)
C15 0.0286(6) 0.0281(6) 0.0170(5) 0.0033(4) 0.0026(4) 0.0005(5)
C16 0.0187(5) 0.0247(5) 0.0181(5) -0.0006(4) 0.0037(4) 0.0008(4)

loop_
_atom_type_symbol
_atom_type_description
_atom_type_scat_dispersion_real
_atom_type_scat_dispersion_imag
_atom_type_scat_source
C C 0.0181 0.0091 'International Tables Vol C Tables 4.2.6.8 and 6.1.1.4'
H H 0.0000 0.0000 'International Tables Vol C Tables 4.2.6.8 and 6.1.1.4'
N N 0.0311 0.0180 'International Tables Vol C Tables 4.2.6.8 and 6.1.1.4'
O O 0.0492 0.0322 'International Tables Vol C Tables 4.2.6.8 and 6.1.1.4'

loop_
_geom_angle_atom_site_label_1
_geom_angle_atom_site_label_2
_geom_angle_atom_site_label_3
_geom_angle
_geom_angle_site_symmetry_1
_geom_angle_site_symmetry_3
_geom_angle_publ_flag
C8 O2 H2 110.7(9) . . ?
C1 N1 H1 119.1(8) . . ?
C1 N1 C9 119.85(8) . . ?
C9 N1 H1 118.0(8) . . ?
O1 C1 N1 120.03(9) . . ?
O1 C1 C2 122.48(9) . . ?
N1 C1 C2 117.48(8) . . ?
C3 C2 C1 118.56(9) . . ?
C3 C2 C7 119.30(9) . . ?
C7 C2 C1 122.14(9) . . ?
C2 C3 H3 119.8 . . ?
C4 C3 C2 120.41(10) . . ?
C4 C3 H3 119.8 . . ?
C3 C4 H4 120.0 . . ?
C5 C4 C3 120.02(10) . . ?
C5 C4 H4 120.0 . . ?
C4 C5 H5 119.9 . . ?
C4 C5 C6 120.10(10) . . ?
C6 C5 H5 119.9 . . ?
C5 C6 H6 120.0 . . ?
C7 C6 C5 120.08(10) . . ?
C7 C6 H6 120.0 . . ?
C2 C7 H7 120.0 . . ?
C6 C7 C2 120.08(10) . . ?
C6 C7 H7 120.0 . . ?
O2 C8 C9 112.01(8) . . ?
O3 C8 O2 124.60(9) . . ?
O3 C8 C9 123.31(9) . . ?
N1 C9 C8 110.42(8) . . ?
N1 C9 H9 109.2 . . ?
N1 C9 C10 110.41(8) . . ?
C8 C9 H9 109.2 . . ?
C8 C9 C10 108.23(8) . . ?
C10 C9 H9 109.2 . . ?
C9 C10 H10A 108.7 . . ?
C9 C10 H10B 108.7 . . ?
H10A C10 H10B 107.6 . . ?
C11 C10 C9 114.18(8) . . ?
C11 C10 H10A 108.7 . . ?
C11 C10 H10B 108.7 . . ?
C12 C11 C10 119.97(9) . . ?
C16 C11 C10 121.54(9) . . ?
C16 C11 C12 118.47(9) . . ?
C11 C12 H12 119.5 . . ?
C13 C12 C11 120.97(10) . . ?
C13 C12 H12 119.5 . . ?
C12 C13 H13 120.0 . . ?
C14 C13 C12 119.99(10) . . ?
C14 C13 H13 120.0 . . ?
C13 C14 H14 120.2 . . ?
C13 C14 C15 119.61(10) . . ?
C15 C14 H14 120.2 . . ?
C14 C15 H15 119.7 . . ?
C14 C15 C16 120.52(11) . . ?
C16 C15 H15 119.7 . . ?
C11 C16 H16 119.8 . . ?
C15 C16 C11 120.41(10) . . ?
C15 C16 H16 119.8 . . ?

loop_
_geom_bond_atom_site_label_1
_geom_bond_atom_site_label_2
_geom_bond_distance
_geom_bond_site_symmetry_2
_geom_bond_publ_flag
O1 C1 1.2418(12) . ?
O2 H2 0.901(15) . ?
O2 C8 1.3121(12) . ?
O3 C8 1.2142(12) . ?
N1 H1 0.867(13) . ?
N1 C1 1.3416(13) . ?
N1 C9 1.4496(12) . ?
C1 C2 1.4931(14) . ?
C2 C3 1.3948(14) . ?
C2 C7 1.3963(14) . ?
C3 H3 0.9500 . ?
C3 C4 1.3864(15) . ?
C4 H4 0.9500 . ?
C4 C5 1.3848(16) . ?
C5 H5 0.9500 . ?
C5 C6 1.3894(16) . ?
C6 H6 0.9500 . ?
C6 C7 1.3890(15) . ?
C7 H7 0.9500 . ?
C8 C9 1.5296(13) . ?
C9 H9 1.0000 . ?
C9 C10 1.5434(13) . ?
C10 H10A 0.9900 . ?
C10 H10B 0.9900 . ?
C10 C11 1.5154(14) . ?
C11 C12 1.3944(15) . ?
C11 C16 1.3928(15) . ?
C12 H12 0.9500 . ?
C12 C13 1.3912(16) . ?
C13 H13 0.9500 . ?
C13 C14 1.3828(17) . ?
C14 H14 0.9500 . ?
C14 C15 1.3844(17) . ?
C15 H15 0.9500 . ?
C15 C16 1.3918(15) . ?
C16 H16 0.9500 . ?

loop_
_geom_hbond_atom_site_label_D
_geom_hbond_atom_site_label_H
_geom_hbond_atom_site_label_A
_geom_hbond_distance_DH
_geom_hbond_distance_HA
_geom_hbond_distance_DA
_geom_hbond_angle_DHA
_geom_hbond_site_symmetry_A
_geom_hbond_publ_flag
O2 H2 O1 0.901(15) 1.680(15) 2.5795(10) 176.3(13) 2_655 yes
N1 H1 O3 0.867(13) 2.045(14) 2.8898(11) 164.7(12) 3_666 yes

loop_
_geom_torsion_atom_site_label_1
_geom_torsion_atom_site_label_2
_geom_torsion_atom_site_label_3
_geom_torsion_atom_site_label_4
_geom_torsion
_geom_torsion_site_symmetry_1
_geom_torsion_site_symmetry_2
_geom_torsion_site_symmetry_3
_geom_torsion_site_symmetry_4
_geom_torsion_publ_flag
O1 C1 C2 C3 -18.50(14) . . . . ?
O1 C1 C2 C7 161.41(10) . . . . ?
O2 C8 C9 N1 -153.43(8) . . . . ?
O2 C8 C9 C10 85.60(10) . . . . ?
O3 C8 C9 N1 29.53(13) . . . . ?
O3 C8 C9 C10 -91.44(11) . . . . ?
N1 C1 C2 C3 160.83(9) . . . . ?
N1 C1 C2 C7 -19.27(14) . . . . ?
N1 C9 C10 C11 70.43(11) . . . . ?
C1 N1 C9 C8 59.54(11) . . . . ?
C1 N1 C9 C10 179.19(8) . . . . ?
C1 C2 C3 C4 -179.86(9) . . . . ?
C1 C2 C7 C6 180.00(9) . . . . ?
C2 C3 C4 C5 -0.33(17) . . . . ?
C3 C2 C7 C6 -0.10(15) . . . . ?
C3 C4 C5 C6 0.29(17) . . . . ?
C4 C5 C6 C7 -0.16(17) . . . . ?
C5 C6 C7 C2 0.06(16) . . . . ?
C7 C2 C3 C4 0.23(15) . . . . ?
C8 C9 C10 C11 -168.60(8) . . . . ?
C9 N1 C1 O1 2.17(14) . . . . ?
C9 N1 C1 C2 -177.17(8) . . . . ?
C9 C10 C11 C12 96.56(11) . . . . ?
C9 C10 C11 C16 -84.51(12) . . . . ?
C10 C11 C12 C13 177.91(10) . . . . ?
C10 C11 C16 C15 -179.55(10) . . . . ?
C11 C12 C13 C14 1.77(17) . . . . ?
C12 C11 C16 C15 -0.60(16) . . . . ?
C12 C13 C14 C15 -0.80(17) . . . . ?
C13 C14 C15 C16 -0.85(17) . . . . ?
C14 C15 C16 C11 1.56(17) . . . . ?
C16 C11 C12 C13 -1.05(16) . . . . ?
